data_9009525
loop_
_publ_author_name
'Organova, N. I.'
'Drits, V. A.'
'Dmitrik, A. L.'

_publ_section_title
;
 Structural study of tochilinite. Part I. The isometric variety
 Note: M-site reported bond lengths are inconsistent with reported structure
;
_journal_name_full 'Soviet Physics Crystallography'
_journal_page_first 667
_journal_page_last 671
_journal_volume 17
_journal_year 1973
_chemical_formula_sum 'Fe7.45 H10 Mg3.55 O10 S6'
_chemical_name_mineral Tochilinite
_space_group_crystal_system triclinic
_space_group_IT_number 1
_space_group_name_Hall 'C 1'
_space_group_name_H-M_alt 'C 1'
_symmetry_space_group_name_H-M 'C 1 1 1'
_cell_angle_alpha 90
_cell_angle_beta 95
_cell_angle_gamma 90
_cell_formula_units_Z 2
_cell_length_a 5.37
_cell_length_b 15.65
_cell_length_c 10.72
_cell_volume 897.486
_database_code_amcsd 0015560
_exptl_crystal_density_diffrn 3.200
_cod_original_sg_symbol_H-M 'C 1 1 1'
_cod_original_formula_sum 'Fe7.45 Mg3.55 S6 (O10 H10)'
_cod_database_code 9009525

loop_
_space_group_symop_id
_space_group_symop_operation_xyz
1 x,y,z
2 x+1/2,y+1/2,z

loop_
_atom_site_label
_atom_site_fract_x
_atom_site_fract_y
_atom_site_fract_z
_atom_site_occupancy
_atom_site_type_symbol
_atom_site_attached_hydrogens
Fe1 0.00000 0.00000 0.00000 1.00000 Fe 0
Fe2 0.01170 0.16560 0.00000 1.00000 Fe 0
Fe3 0.48010 0.16470 0.00000 1.00000 Fe 0
Fe4 0.48640 0.00000 0.00000 1.00000 Fe 0
Fe5 0.51170 0.33440 0.00000 1.00000 Fe 0
Fe6 0.98010 0.33530 0.00000 1.00000 Fe 0
MgM1 0.17010 0.10010 0.50000 0.71000 Mg 0
FeM1 0.17010 0.10010 0.50000 0.29000 Fe 0
MgM2 0.66170 0.00000 0.50000 0.71000 Mg 0
FeM2 0.66170 0.00000 0.50000 0.29000 Fe 0
MgM3 0.65800 0.19850 0.50000 0.71000 Mg 0
FeM3 0.65800 0.19850 0.50000 0.29000 Fe 0
MgM4 0.67010 0.39990 0.50000 0.71000 Mg 0
FeM4 0.67010 0.39990 0.50000 0.29000 Fe 0
MgM5 0.15800 0.30150 0.50000 0.71000 Mg 0
FeM5 0.15800 0.30150 0.50000 0.29000 Fe 0
S1 0.26000 0.08800 0.12900 1.00000 S 0
S2 0.74100 0.08000 -0.12900 1.00000 S 0
S3 0.23700 0.24300 -0.12900 1.00000 S 0
S4 0.73700 0.25700 0.12900 1.00000 S 0
S5 0.24100 0.42000 0.12900 1.00000 S 0
S6 0.76000 0.41200 -0.12900 1.00000 S 0
O-H1 0.02700 0.00000 0.59800 1.00000 O 1
O-H2 0.00800 0.20800 0.59800 1.00000 O 1
O-H3 0.36200 0.00000 0.40200 1.00000 O 1
O-H4 0.29900 0.19600 0.40200 1.00000 O 1
O-H5 0.46600 0.09500 0.59800 1.00000 O 1
O-H6 0.83800 0.10200 0.40200 1.00000 O 1
O-H7 0.50800 0.29200 0.59800 1.00000 O 1
O-H8 0.99600 0.40500 0.59800 1.00000 O 1
O-H9 0.79900 0.30400 0.40200 1.00000 O 1
O-H10 0.33800 0.39800 0.40200 1.00000 O 1

loop_
_cod_changelog_entry_id
_cod_changelog_entry_author
_cod_changelog_entry_date
_cod_changelog_entry_text
1
;cod-tools version 3.8.0
Id: cif_guess_AMCSD_atom_types 9574 2023-05-10 09:00:05Z saulius
;
2023-05-10T18:51:52+03:00
;Derived atom types and hydrogen counts
from atom names that follow the AMCSD naming convention
(Wat == water, O-H == hydroxyl).
;

loop_
_cod_related_entry_id
_cod_related_entry_database
_cod_related_entry_code
1 AMCSD 0015560
